data_2236938
loop_
_publ_author_name
'Rousselin, Yoann'
'Bruel, Amelie'
'Clavel, Alexandre'

_publ_section_title
;
 (<i>S</i>,<i>S</i>,<i>S</i>,<i>S</i>)-Nebivolol hydrochloride hemihydrate
;
_journal_coeditor_code JJ2154
_journal_issue 12
_journal_name_full 'Acta Crystallographica Section E'
_journal_page_first o3352
_journal_paper_doi 10.1107/S1600536812045813
_journal_volume 68
_journal_year 2012
_chemical_formula_iupac 'C22 H26 F2 N O4 +, Cl -, 0.5H2 O'
_chemical_formula_moiety 'C22 H26 F2 N O4 +, Cl -, 0.5(H2 O)'
_chemical_formula_sum 'C22 H27 Cl F2 N O4.5'
_chemical_formula_weight 450.89
_chemical_name_common 'D-Nebiviololinium chloride hemihydrate'
_chemical_name_systematic
;
(<i>S</i>,<i>S</i>,<i>S</i>,<i>S</i>)-bis[2-(6-fluoro-3,4-
dihydro-2<i>H</i>-1-benzopyran-2-yl)-2-hydroxyethyl]ammonium chloride
hemihydrate
;
_space_group_IT_number 19
_symmetry_cell_setting orthorhombic
_symmetry_space_group_name_Hall 'P 2ac 2ab'
_symmetry_space_group_name_H-M 'P 21 21 21'
_atom_sites_solution_hydrogens geom
_atom_sites_solution_primary direct
_atom_sites_solution_secondary difmap
_audit_creation_method SHELXL-97
_cell_angle_alpha 90.00
_cell_angle_beta 90.00
_cell_angle_gamma 90.00
_cell_formula_units_Z 4
_cell_length_a 7.5173(3)
_cell_length_b 8.1495(3)
_cell_length_c 34.1660(11)
_cell_measurement_reflns_used 2753
_cell_measurement_temperature 115(2)
_cell_measurement_theta_max 27.485
_cell_measurement_theta_min 0.998
_cell_volume 2093.09(13)
_computing_cell_refinement '<i>DENZO</i> (Otwinowski & Minor, 1997)'
_computing_data_collection '<i>COLLECT</i> (Nonius, 1998)'
_computing_data_reduction '<i>DENZO</i> (Otwinowski & Minor, 1997)'
_computing_molecular_graphics '<i>ORTEP-3</i> (Farrugia, 2012)'
_computing_publication_material '<i>WinGX</i> (Farrugia, 2012)'
_computing_structure_refinement '<i>SHELXL97</i> (Sheldrick, 2008)'
_computing_structure_solution '<i>SIR92</i>, (Altomare <i>et al.</i>, 1993)'
_diffrn_ambient_temperature 115(2)
_diffrn_detector_area_resol_mean 9
_diffrn_measured_fraction_theta_full 0.996
_diffrn_measured_fraction_theta_max 0.996
_diffrn_measurement_device_type 'Nonius Kappa APEXII'
_diffrn_measurement_method 'CCD rotation images, thick slices'
_diffrn_radiation_monochromator 'horizonally mounted graphite crystal'
_diffrn_radiation_source 'fine-focus sealed tube'
_diffrn_radiation_type MoK\a
_diffrn_radiation_wavelength 0.71073
_diffrn_reflns_av_R_equivalents 0.0000
_diffrn_reflns_av_sigmaI/netI 0.0404
_diffrn_reflns_limit_h_max 9
_diffrn_reflns_limit_h_min -9
_diffrn_reflns_limit_k_max 10
_diffrn_reflns_limit_k_min -10
_diffrn_reflns_limit_l_max 44
_diffrn_reflns_limit_l_min -43
_diffrn_reflns_number 4782
_diffrn_reflns_theta_full 27.48
_diffrn_reflns_theta_max 27.48
_diffrn_reflns_theta_min 2.57
_exptl_absorpt_coefficient_mu 0.233
_exptl_absorpt_correction_type none
_exptl_crystal_colour colourless
_exptl_crystal_density_diffrn 1.431
_exptl_crystal_density_method 'not measured'
_exptl_crystal_description needle
_exptl_crystal_F_000 948
_exptl_crystal_size_max 0.10
_exptl_crystal_size_mid 0.07
_exptl_crystal_size_min 0.02
_refine_diff_density_max 0.428
_refine_diff_density_min -0.311
_refine_ls_abs_structure_details 'Flack (2003), 1998 Friedel pairs'
_refine_ls_abs_structure_Flack 0.02(12)
_refine_ls_extinction_method none
_refine_ls_goodness_of_fit_ref 1.272
_refine_ls_hydrogen_treatment mixed
_refine_ls_matrix_type full
_refine_ls_number_constraints 0
_refine_ls_number_parameters 290
_refine_ls_number_reflns 4782
_refine_ls_number_restraints 3
_refine_ls_restrained_S_all 1.272
_refine_ls_R_factor_all 0.0865
_refine_ls_R_factor_gt 0.0719
_refine_ls_shift/su_max 0.000
_refine_ls_shift/su_mean 0.000
_refine_ls_structure_factor_coef Fsqd
_refine_ls_weighting_details 'calc w=1/[\s^2^(Fo^2^)+(0.0000P)^2^+4.7460P] where P=(Fo^2^+2Fc^2^)/3'
_refine_ls_weighting_scheme calc
_refine_ls_wR_factor_gt 0.1286
_refine_ls_wR_factor_ref 0.1370
_reflns_number_gt 4271
_reflns_number_total 4782
_reflns_threshold_expression I>2sigma(I)
_cod_data_source_file jj2154.cif
_cod_data_source_block I
_cod_original_formula_sum 'C22 H27 Cl1 F2 N1 O4.5'
_cod_database_code 2236938
_cod_database_fobs_code 2236938

loop_
_symmetry_equiv_pos_as_xyz
'x, y, z'
'-x+1/2, -y, z+1/2'
'x+1/2, -y+1/2, -z'
'-x, y+1/2, -z+1/2'

loop_
_atom_site_type_symbol
_atom_site_label
_atom_site_fract_x
_atom_site_fract_y
_atom_site_fract_z
_atom_site_U_iso_or_equiv
_atom_site_adp_type
_atom_site_calc_flag
_atom_site_refinement_flags
_atom_site_occupancy
_atom_site_symmetry_multiplicity
C C1 0.4811(6) 0.0821(5) 0.97619(12) 0.0242(9) Uani d . 1 1
C C2 0.3245(6) 0.1358(5) 0.96076(12) 0.0243(9) Uani d . 1 1
H H2 0.2368 0.1833 0.9773 0.029 Uiso calc R 1 1
C C3 0.2926(5) 0.1210(5) 0.92044(12) 0.0211(8) Uani d . 1 1
C C4 0.4248(5) 0.0511(5) 0.89753(11) 0.0199(8) Uani d . 1 1
C C5 0.5850(5) 0.0016(5) 0.91376(12) 0.0230(8) Uani d . 1 1
H H5 0.6748 -0.0436 0.8974 0.028 Uiso calc R 1 1
C C6 0.6152(5) 0.0173(5) 0.95347(12) 0.0264(9) Uani d . 1 1
H H6 0.7250 -0.0156 0.9648 0.032 Uiso calc R 1 1
C C7 0.1216(5) 0.1825(5) 0.90272(12) 0.0237(8) Uani d . 1 1
H H7A 0.0900 0.2896 0.9145 0.028 Uiso calc R 1 1
H H7B 0.0245 0.1041 0.9085 0.028 Uiso calc R 1 1
C C8 0.1409(6) 0.2016(5) 0.85853(11) 0.0209(8) Uani d . 1 1
H H8A 0.0220 0.2149 0.8465 0.025 Uiso calc R 1 1
H H8B 0.2119 0.3008 0.8526 0.025 Uiso calc R 1 1
C C9 0.2313(5) 0.0525(5) 0.84167(11) 0.0212(8) Uani d . 1 1
H H9 0.1593 -0.0468 0.8483 0.025 Uiso calc R 1 1
C C10 0.2528(6) 0.0615(5) 0.79760(12) 0.0202(8) Uani d . 1 1
H H10 0.1331 0.0811 0.7857 0.024 Uiso calc R 1 1
C C11 0.3266(6) -0.0984(5) 0.78125(11) 0.0217(9) Uani d . 1 1
H H11A 0.4582 -0.0942 0.7813 0.026 Uiso calc R 1 1
H H11B 0.2890 -0.1909 0.7981 0.026 Uiso calc R 1 1
C C12 0.3360(5) -0.0161(5) 0.70943(11) 0.0200(8) Uani d . 1 1
H H12A 0.4675 -0.0160 0.7110 0.024 Uiso calc R 1 1
H H12B 0.2934 0.0975 0.7135 0.024 Uiso calc R 1 1
C C13 0.2764(5) -0.0781(5) 0.66940(12) 0.0195(8) Uani d . 1 1
H H13 0.1450 -0.0604 0.6676 0.023 Uiso calc R 1 1
C C14 0.3619(5) 0.0185(5) 0.63636(11) 0.0190(7) Uani d . 1 1
H H14 0.3190 0.1345 0.6377 0.023 Uiso calc R 1 1
C C15 0.3219(5) -0.0488(4) 0.59603(11) 0.0202(8) Uani d . 1 1
H H15A 0.1915 -0.0528 0.5920 0.024 Uiso calc R 1 1
H H15B 0.3688 -0.1619 0.5938 0.024 Uiso calc R 1 1
C C16 0.4070(5) 0.0597(5) 0.56468(12) 0.0219(9) Uani d . 1 1
H H16A 0.4128 -0.0016 0.5397 0.026 Uiso calc R 1 1
H H16B 0.3319 0.1580 0.5605 0.026 Uiso calc R 1 1
C C17 0.5927(5) 0.1131(5) 0.57633(12) 0.0194(8) Uani d . 1 1
C C18 0.7062(6) 0.1889(5) 0.54997(12) 0.0224(9) Uani d . 1 1
H H18 0.6683 0.2080 0.5238 0.027 Uiso calc R 1 1
C C19 0.8729(6) 0.2363(5) 0.56154(12) 0.0253(9) Uani d . 1 1
C C20 0.9358(5) 0.2098(5) 0.59908(12) 0.0213(8) Uani d . 1 1
H H20 1.0528 0.2418 0.6063 0.026 Uiso calc R 1 1
C C21 0.8238(5) 0.1355(5) 0.62564(12) 0.0192(8) Uani d . 1 1
H H21 0.8637 0.1160 0.6516 0.023 Uiso calc R 1 1
C C22 0.6531(5) 0.0890(4) 0.61476(11) 0.0192(8) Uani d . 1 1
N N1 0.2609(5) -0.1263(4) 0.74016(10) 0.0207(7) Uani d . 1 1
H H1N 0.279(6) -0.221(6) 0.7347(13) 0.025 Uiso d . 1 1
H H2N 0.130(6) -0.109(5) 0.7406(13) 0.025 Uiso d . 1 1
O O1 0.4083(3) 0.0325(3) 0.85757(8) 0.0220(6) Uani d . 1 1
O O2 0.3686(4) 0.1925(3) 0.78601(8) 0.0220(6) Uani d . 1 1
H H2A 0.3087 0.2783 0.7825 0.033 Uiso calc R 1 1
O O3 0.3073(4) -0.2506(3) 0.66653(9) 0.0226(6) Uani d . 1 1
H H3 0.4166 -0.2696 0.6690 0.034 Uiso calc R 1 1
O O4 0.5511(3) 0.0167(4) 0.64353(7) 0.0209(6) Uani d . 1 1
O O5 0.8099(7) 0.8960(7) 0.82485(16) 0.0209(12) Uiso d PD 0.50 1
H H1O 0.760(10) 0.996(5) 0.8325(18) 0.025 Uiso d PD 0.50 1
H H2O 0.824(11) 0.901(9) 0.7977(7) 0.025 Uiso d PD 0.50 1
F F1 0.5065(4) 0.0952(3) 1.01561(7) 0.0378(7) Uani d . 1 1
F F2 0.9814(3) 0.3121(3) 0.53516(7) 0.0337(6) Uani d . 1 1
Cl Cl1 0.85980(12) 0.99394(12) 0.73521(3) 0.0246(2) Uani d . 1 1

loop_
_atom_site_aniso_label
_atom_site_aniso_U_11
_atom_site_aniso_U_22
_atom_site_aniso_U_33
_atom_site_aniso_U_12
_atom_site_aniso_U_13
_atom_site_aniso_U_23
C1 0.033(2) 0.021(2) 0.019(2) -0.0051(18) -0.0096(17) 0.0018(16)
C2 0.036(2) 0.0172(19) 0.020(2) -0.0008(17) 0.0037(18) -0.0013(15)
C3 0.025(2) 0.0158(18) 0.023(2) -0.0002(16) -0.0034(16) 0.0046(16)
C4 0.024(2) 0.0164(18) 0.0198(19) -0.0042(15) -0.0027(15) 0.0023(15)
C5 0.0254(19) 0.0154(17) 0.028(2) 0.0006(18) -0.0029(15) 0.0023(18)
C6 0.024(2) 0.024(2) 0.031(2) -0.0009(19) -0.0112(17) 0.0044(18)
C7 0.018(2) 0.024(2) 0.029(2) 0.0042(17) 0.0013(17) -0.0008(17)
C8 0.0175(18) 0.0185(18) 0.027(2) 0.0024(17) -0.0047(17) -0.0017(16)
C9 0.023(2) 0.0177(19) 0.022(2) -0.0029(16) -0.0046(17) 0.0019(16)
C10 0.022(2) 0.0140(18) 0.025(2) -0.0036(16) -0.0039(16) 0.0000(16)
C11 0.032(2) 0.0145(18) 0.0186(19) -0.0021(17) -0.0033(17) -0.0001(15)
C12 0.0174(18) 0.0167(18) 0.0258(19) -0.0008(17) -0.0019(15) 0.0033(16)
C13 0.0170(19) 0.0147(19) 0.027(2) 0.0007(15) 0.0007(16) -0.0004(16)
C14 0.0148(16) 0.0154(17) 0.0267(18) 0.0022(16) -0.0023(15) 0.0022(16)
C15 0.0172(19) 0.0176(18) 0.026(2) 0.0001(15) -0.0010(16) -0.0018(16)
C16 0.022(2) 0.022(2) 0.0214(19) 0.0020(16) -0.0040(16) -0.0003(16)
C17 0.021(2) 0.0139(17) 0.0232(19) 0.0040(15) 0.0006(16) -0.0033(15)
C18 0.026(2) 0.0177(19) 0.023(2) 0.0032(17) 0.0046(17) 0.0000(16)
C19 0.024(2) 0.023(2) 0.028(2) 0.0026(19) 0.0091(19) 0.0013(18)
C20 0.0179(19) 0.0192(19) 0.027(2) -0.0015(16) -0.0005(16) -0.0034(17)
C21 0.0170(19) 0.0158(18) 0.025(2) 0.0044(15) 0.0020(16) -0.0004(15)
C22 0.0209(19) 0.0123(17) 0.0243(19) 0.0022(16) 0.0019(17) -0.0018(15)
N1 0.0265(18) 0.0151(16) 0.0207(18) -0.0058(15) -0.0025(15) -0.0021(14)
O1 0.0213(14) 0.0252(15) 0.0193(13) 0.0044(12) -0.0030(11) 0.0007(12)
O2 0.0263(15) 0.0118(12) 0.0280(15) -0.0005(12) -0.0028(13) 0.0022(11)
O3 0.0255(15) 0.0145(13) 0.0279(15) 0.0006(11) 0.0013(13) -0.0016(12)
O4 0.0178(13) 0.0246(14) 0.0204(13) -0.0001(12) -0.0017(10) 0.0044(12)
F1 0.0514(18) 0.0392(15) 0.0229(13) 0.0007(14) -0.0093(13) -0.0011(12)
F2 0.0313(14) 0.0413(15) 0.0285(14) -0.0062(12) 0.0108(12) 0.0057(12)
Cl1 0.0251(4) 0.0197(4) 0.0289(5) 0.0010(4) -0.0055(4) -0.0040(4)

loop_
_atom_type_symbol
_atom_type_description
_atom_type_scat_dispersion_real
_atom_type_scat_dispersion_imag
_atom_type_scat_source
C C 0.0033 0.0016 'International Tables Vol C Tables 4.2.6.8 and 6.1.1.4'
H H 0.0000 0.0000 'International Tables Vol C Tables 4.2.6.8 and 6.1.1.4'
N N 0.0061 0.0033 'International Tables Vol C Tables 4.2.6.8 and 6.1.1.4'
O O 0.0106 0.0060 'International Tables Vol C Tables 4.2.6.8 and 6.1.1.4'
F F 0.0171 0.0103 'International Tables Vol C Tables 4.2.6.8 and 6.1.1.4'
Cl Cl 0.1484 0.1585 'International Tables Vol C Tables 4.2.6.8 and 6.1.1.4'

loop_
_geom_angle_atom_site_label_1
_geom_angle_atom_site_label_2
_geom_angle_atom_site_label_3
_geom_angle
C2 C1 F1 118.5(4)
C2 C1 C6 122.5(4)
F1 C1 C6 118.9(4)
C1 C2 C3 120.0(4)
C1 C2 H2 120.0
C3 C2 H2 120.0
C4 C3 C2 117.9(4)
C4 C3 C7 121.4(4)
C2 C3 C7 120.7(4)
O1 C4 C5 116.2(4)
O1 C4 C3 122.6(4)
C5 C4 C3 121.1(4)
C6 C5 C4 120.6(4)
C6 C5 H5 119.7
C4 C5 H5 119.7
C1 C6 C5 117.9(4)
C1 C6 H6 121.0
C5 C6 H6 121.0
C3 C7 C8 110.5(3)
C3 C7 H7A 109.5
C8 C7 H7A 109.5
C3 C7 H7B 109.5
C8 C7 H7B 109.5
H7A C7 H7B 108.1
C9 C8 C7 109.8(3)
C9 C8 H8A 109.7
C7 C8 H8A 109.7
C9 C8 H8B 109.7
C7 C8 H8B 109.7
H8A C8 H8B 108.2
O1 C9 C8 111.3(3)
O1 C9 C10 106.3(3)
C8 C9 C10 112.9(3)
O1 C9 H9 108.8
C8 C9 H9 108.8
C10 C9 H9 108.8
O2 C10 C9 112.0(3)
O2 C10 C11 108.3(3)
C9 C10 C11 111.2(3)
O2 C10 H10 108.4
C9 C10 H10 108.4
C11 C10 H10 108.4
N1 C11 C10 110.6(3)
N1 C11 H11A 109.5
C10 C11 H11A 109.5
N1 C11 H11B 109.5
C10 C11 H11B 109.5
H11A C11 H11B 108.1
N1 C12 C13 108.7(3)
N1 C12 H12A 109.9
C13 C12 H12A 109.9
N1 C12 H12B 109.9
C13 C12 H12B 109.9
H12A C12 H12B 108.3
O3 C13 C14 113.0(3)
O3 C13 C12 109.9(3)
C14 C13 C12 111.8(3)
O3 C13 H13 107.3
C14 C13 H13 107.3
C12 C13 H13 107.3
O4 C14 C15 110.3(3)
O4 C14 C13 106.6(3)
C15 C14 C13 113.9(3)
O4 C14 H14 108.6
C15 C14 H14 108.6
C13 C14 H14 108.6
C14 C15 C16 110.2(3)
C14 C15 H15A 109.6
C16 C15 H15A 109.6
C14 C15 H15B 109.6
C16 C15 H15B 109.6
H15A C15 H15B 108.1
C17 C16 C15 111.5(3)
C17 C16 H16A 109.3
C15 C16 H16A 109.3
C17 C16 H16B 109.3
C15 C16 H16B 109.3
H16A C16 H16B 108.0
C18 C17 C22 118.1(4)
C18 C17 C16 121.6(4)
C22 C17 C16 120.2(4)
C19 C18 C17 120.1(4)
C19 C18 H18 120.0
C17 C18 H18 120.0
F2 C19 C18 119.0(4)
F2 C19 C20 118.6(4)
C18 C19 C20 122.4(4)
C21 C20 C19 118.0(4)
C21 C20 H20 121.0
C19 C20 H20 121.0
C20 C21 C22 120.6(4)
C20 C21 H21 119.7
C22 C21 H21 119.7
O4 C22 C21 116.1(3)
O4 C22 C17 123.2(4)
C21 C22 C17 120.7(4)
C12 N1 C11 116.2(3)
C12 N1 H1N 110(3)
C11 N1 H1N 108(3)
C12 N1 H2N 107(3)
C11 N1 H2N 107(3)
H1N N1 H2N 108(4)
C4 O1 C9 116.2(3)
C10 O2 H2A 109.5
C13 O3 H3 109.5
C22 O4 C14 115.0(3)
H1O O5 H2O 107(3)

loop_
_geom_bond_atom_site_label_1
_geom_bond_atom_site_label_2
_geom_bond_distance
C1 C2 1.362(6)
C1 F1 1.365(5)
C1 C6 1.377(6)
C2 C3 1.403(6)
C2 H2 0.9500
C3 C4 1.387(6)
C3 C7 1.507(6)
C4 O1 1.379(5)
C4 C5 1.386(5)
C5 C6 1.382(5)
C5 H5 0.9500
C6 H6 0.9500
C7 C8 1.525(5)
C7 H7A 0.9900
C7 H7B 0.9900
C8 C9 1.506(5)
C8 H8A 0.9900
C8 H8B 0.9900
C9 O1 1.446(5)
C9 C10 1.516(5)
C9 H9 1.0000
C10 O2 1.433(5)
C10 C11 1.523(5)
C10 H10 1.0000
C11 N1 1.505(5)
C11 H11A 0.9900
C11 H11B 0.9900
C12 N1 1.492(5)
C12 C13 1.525(5)
C12 H12A 0.9900
C12 H12B 0.9900
C13 O3 1.429(5)
C13 C14 1.519(5)
C13 H13 1.0000
C14 O4 1.443(4)
C14 C15 1.513(5)
C14 H14 1.0000
C15 C16 1.529(5)
C15 H15A 0.9900
C15 H15B 0.9900
C16 C17 1.516(5)
C16 H16A 0.9900
C16 H16B 0.9900
C17 C18 1.386(6)
C17 C22 1.403(5)
C18 C19 1.370(6)
C18 H18 0.9500
C19 F2 1.364(5)
C19 C20 1.384(6)
C20 C21 1.378(6)
C20 H20 0.9500
C21 C22 1.389(5)
C21 H21 0.9500
C22 O4 1.379(5)
N1 H1N 0.80(5)
N1 H2N 1.00(5)
O2 H2A 0.8400
O3 H3 0.8400
O5 H1O 0.94(2)
O5 H2O 0.93(2)

loop_
_geom_hbond_atom_site_label_D
_geom_hbond_atom_site_label_H
_geom_hbond_atom_site_label_A
_geom_hbond_site_symmetry_A
_geom_hbond_distance_DH
_geom_hbond_distance_HA
_geom_hbond_distance_DA
_geom_hbond_angle_DHA
N1 H1N Cl1 4_636 0.80(5) 2.75(5) 3.333(4) 131(4)
N1 H2N Cl1 1_445 1.00(5) 2.20(5) 3.175(4) 165(4)
O2 H2A Cl1 4_646 0.84 2.25 3.084(3) 172.0
O3 H3 O2 4_646 0.84 2.25 2.963(4) 142.7
O3 H3 O1 4_646 0.84 2.27 2.893(4) 131.1
O5 H1O O3 4_666 0.94(2) 2.12(3) 3.026(6) 161(6)
O5 H2O Cl1 . 0.93(2) 2.28(3) 3.187(6) 163(6)

loop_
_geom_torsion_atom_site_label_1
_geom_torsion_atom_site_label_2
_geom_torsion_atom_site_label_3
_geom_torsion_atom_site_label_4
_geom_torsion
F1 C1 C2 C3 -178.7(4)
C6 C1 C2 C3 2.2(6)
C1 C2 C3 C4 -0.1(6)
C1 C2 C3 C7 -178.9(4)
C2 C3 C4 O1 -179.2(4)
C7 C3 C4 O1 -0.4(6)
C2 C3 C4 C5 -1.7(6)
C7 C3 C4 C5 177.1(4)
O1 C4 C5 C6 179.1(4)
C3 C4 C5 C6 1.5(6)
C2 C1 C6 C5 -2.4(6)
F1 C1 C6 C5 178.5(4)
C4 C5 C6 C1 0.5(6)
C4 C3 C7 C8 -16.2(5)
C2 C3 C7 C8 162.5(4)
C3 C7 C8 C9 45.4(5)
C7 C8 C9 O1 -61.5(4)
C7 C8 C9 C10 179.1(3)
O1 C9 C10 O2 -57.6(4)
C8 C9 C10 O2 64.6(4)
O1 C9 C10 C11 63.8(4)
C8 C9 C10 C11 -174.0(3)
O2 C10 C11 N1 -86.3(4)
C9 C10 C11 N1 150.1(3)
N1 C12 C13 O3 -48.4(4)
N1 C12 C13 C14 -174.6(3)
O3 C13 C14 O4 -72.2(4)
C12 C13 C14 O4 52.3(4)
O3 C13 C14 C15 49.7(4)
C12 C13 C14 C15 174.2(3)
O4 C14 C15 C16 -62.4(4)
C13 C14 C15 C16 177.8(3)
C14 C15 C16 C17 41.5(4)
C15 C16 C17 C18 169.2(4)
C15 C16 C17 C22 -11.9(5)
C22 C17 C18 C19 0.7(6)
C16 C17 C18 C19 179.7(4)
C17 C18 C19 F2 -179.3(4)
C17 C18 C19 C20 0.8(6)
F2 C19 C20 C21 178.9(3)
C18 C19 C20 C21 -1.2(6)
C19 C20 C21 C22 0.1(6)
C20 C21 C22 O4 -179.6(3)
C20 C21 C22 C17 1.5(6)
C18 C17 C22 O4 179.2(3)
C16 C17 C22 O4 0.3(6)
C18 C17 C22 C21 -1.8(6)
C16 C17 C22 C21 179.2(3)
C13 C12 N1 C11 171.7(3)
C10 C11 N1 C12 70.9(4)
C5 C4 O1 C9 168.0(3)
C3 C4 O1 C9 -14.4(5)
C8 C9 O1 C4 45.4(4)
C10 C9 O1 C4 168.7(3)
C21 C22 O4 C14 160.5(3)
C17 C22 O4 C14 -20.5(5)
C15 C14 O4 C22 51.4(4)
C13 C14 O4 C22 175.5(3)
